data_4324672
loop_
_publ_author_name
'Atsushi Kobayashi'
'Yui Suzuki'
'Tadashi Ohba'
'Shin-ichiro Noro'
'Ho-Chol Chang'
'Masako Kato'

_publ_contact_author_email akoba@sci.hokudai.ac.jp
_publ_contact_author_fax +81-11-706-3447
_publ_contact_author_name 'Atsushi Kobayashi'
_publ_contact_author_phone +81-11-706-3819
_publ_section_title
;
 Ln-Co-Based Rock-Salt-Type Porous Coordination Polymers: Vapor Response
 Controlled by Changing the Lanthanide Ion
;
_journal_name_full 'Inorganic Chemistry'
_journal_page_first 2061
_journal_page_last 2063
_journal_paper_doi 10.1021/ic102361d
_journal_volume 50
_journal_year 2011
_chemical_formula_moiety 'C36 H18 Co N6 Nd O12 '
_chemical_formula_sum 'C36 H18 Co N6 Nd O12'
_chemical_formula_weight 929.74
_space_group_IT_number 225
_symmetry_cell_setting cubic
_symmetry_Int_Tables_number 225
_symmetry_space_group_name_Hall '-F 4 2 3'
_symmetry_space_group_name_H-M 'F m -3 m'
_cell_angle_alpha 90.0000
_cell_angle_beta 90.0000
_cell_angle_gamma 90.0000
_cell_formula_units_Z 4
_cell_length_a 18.1481(10)
_cell_length_b 18.1481(10)
_cell_length_c 18.1481(10)
_cell_measurement_temperature 153.1
_cell_measurement_theta_max 27.5
_cell_measurement_theta_min 3.2
_cell_volume 5977.1(6)
_computing_cell_refinement CrystalClear
_computing_data_collection CrystalClear
_computing_data_reduction CrystalStructure
_computing_publication_material 'CrystalStructure 3.8'
_computing_structure_refinement SHELXL
_computing_structure_solution SHELXS97
_diffrn_ambient_temperature 153.1
_diffrn_detector_area_resol_mean 7.31
_diffrn_measured_fraction_theta_full 0.995
_diffrn_measured_fraction_theta_max 0.995
_diffrn_measurement_device_type 'Rigaku Mercury'
_diffrn_measurement_method \w
_diffrn_radiation_type 'Mo K\a'
_diffrn_radiation_wavelength 0.71070
_diffrn_reflns_av_R_equivalents 0.028
_diffrn_reflns_limit_h_max 23
_diffrn_reflns_limit_h_min -23
_diffrn_reflns_limit_k_max 23
_diffrn_reflns_limit_k_min -23
_diffrn_reflns_limit_l_max 17
_diffrn_reflns_limit_l_min -23
_diffrn_reflns_number 11891
_diffrn_reflns_theta_full 27.47
_diffrn_reflns_theta_max 27.47
_exptl_absorpt_coefficient_mu 1.180
_exptl_absorpt_correction_T_max 0.702
_exptl_absorpt_correction_T_min 0.613
_exptl_absorpt_correction_type multi-scan
_exptl_absorpt_process_details 'Jacobson, R. (1998) Private communication'
_exptl_crystal_colour yellow
_exptl_crystal_density_diffrn 1.033
_exptl_crystal_description block
_exptl_crystal_F_000 1836.00
_exptl_crystal_size_max 0.30
_exptl_crystal_size_mid 0.30
_exptl_crystal_size_min 0.30
_refine_diff_density_max 1.05
_refine_diff_density_min -1.20
_refine_ls_extinction_method none
_refine_ls_goodness_of_fit_ref 1.285
_refine_ls_number_parameters 31
_refine_ls_number_reflns 399
_refine_ls_R_factor_gt 0.0820
_refine_ls_shift/su_max 0.0030
_refine_ls_structure_factor_coef Fsqd
_refine_ls_weighting_details 'w = 1/[\s^2^(Fo^2^)+(0.1991P)^2^+0.0000P] where P=(Fo^2^+2Fc^2^)/3'
_refine_ls_weighting_scheme calc
_refine_ls_wR_factor_ref 0.2409
_reflns_number_gt 399
_reflns_number_total 399
_reflns_threshold_expression F^2^>2.0\s(F^2^)
_cod_data_source_file ic102361d_si_002_3.cif
_cod_data_source_block '__Nd[Co(dcbpy)3]'
_cod_original_formula_sum 'C36 H18 Co N6 Nd O12 '
_cod_database_code 4324672

loop_
_symmetry_equiv_pos_site_id
_symmetry_equiv_pos_as_xyz
1 +X,+Y,+Z
2 +Y,+Z,+X
3 +Z,+X,+Y
4 +X,+Y,-Z
5 +Y,+Z,-X
6 +Z,+X,-Y
7 +Y,-Z,-X
8 +Z,-X,-Y
9 -Z,+X,-Y
10 -X,+Y,-Z
11 -Y,+Z,-X
12 +X,-Y,-Z
13 +Y,+X,+Z
14 +Z,+Y,+X
15 +X,+Z,+Y
16 +Y,+X,-Z
17 +Z,+Y,-X
18 +X,+Z,-Y
19 -Z,+Y,-X
20 -X,+Z,-Y
21 +X,-Z,-Y
22 +Y,-X,-Z
23 +Z,-Y,-X
24 -Y,+X,-Z
25 -X,-Y,-Z
26 -Y,-Z,-X
27 -Z,-X,-Y
28 -X,-Y,+Z
29 -Y,-Z,+X
30 -Z,-X,+Y
31 -Y,+Z,+X
32 -Z,+X,+Y
33 +Z,-X,+Y
34 +X,-Y,+Z
35 +Y,-Z,+X
36 -X,+Y,+Z
37 -Y,-X,-Z
38 -Z,-Y,-X
39 -X,-Z,-Y
40 -Y,-X,+Z
41 -Z,-Y,+X
42 -X,-Z,+Y
43 +Z,-Y,+X
44 +X,-Z,+Y
45 -X,+Z,+Y
46 -Y,+X,+Z
47 -Z,+Y,+X
48 +Y,-X,+Z
49 +X,1/2+Y,1/2+Z
50 +Y,1/2+Z,1/2+X
51 +Z,1/2+X,1/2+Y
52 +X,1/2+Y,1/2-Z
53 +Y,1/2+Z,1/2-X
54 +Z,1/2+X,1/2-Y
55 +Y,1/2-Z,1/2-X
56 +Z,1/2-X,1/2-Y
57 -Z,1/2+X,1/2-Y
58 -X,1/2+Y,1/2-Z
59 -Y,1/2+Z,1/2-X
60 +X,1/2-Y,1/2-Z
61 +Y,1/2+X,1/2+Z
62 +Z,1/2+Y,1/2+X
63 +X,1/2+Z,1/2+Y
64 +Y,1/2+X,1/2-Z
65 +Z,1/2+Y,1/2-X
66 +X,1/2+Z,1/2-Y
67 -Z,1/2+Y,1/2-X
68 -X,1/2+Z,1/2-Y
69 +X,1/2-Z,1/2-Y
70 +Y,1/2-X,1/2-Z
71 +Z,1/2-Y,1/2-X
72 -Y,1/2+X,1/2-Z
73 -X,1/2-Y,1/2-Z
74 -Y,1/2-Z,1/2-X
75 -Z,1/2-X,1/2-Y
76 -X,1/2-Y,1/2+Z
77 -Y,1/2-Z,1/2+X
78 -Z,1/2-X,1/2+Y
79 -Y,1/2+Z,1/2+X
80 -Z,1/2+X,1/2+Y
81 +Z,1/2-X,1/2+Y
82 +X,1/2-Y,1/2+Z
83 +Y,1/2-Z,1/2+X
84 -X,1/2+Y,1/2+Z
85 -Y,1/2-X,1/2-Z
86 -Z,1/2-Y,1/2-X
87 -X,1/2-Z,1/2-Y
88 -Y,1/2-X,1/2+Z
89 -Z,1/2-Y,1/2+X
90 -X,1/2-Z,1/2+Y
91 +Z,1/2-Y,1/2+X
92 +X,1/2-Z,1/2+Y
93 -X,1/2+Z,1/2+Y
94 -Y,1/2+X,1/2+Z
95 -Z,1/2+Y,1/2+X
96 +Y,1/2-X,1/2+Z
97 1/2+X,+Y,1/2+Z
98 1/2+Y,+Z,1/2+X
99 1/2+Z,+X,1/2+Y
100 1/2+X,+Y,1/2-Z
101 1/2+Y,+Z,1/2-X
102 1/2+Z,+X,1/2-Y
103 1/2+Y,-Z,1/2-X
104 1/2+Z,-X,1/2-Y
105 1/2-Z,+X,1/2-Y
106 1/2-X,+Y,1/2-Z
107 1/2-Y,+Z,1/2-X
108 1/2+X,-Y,1/2-Z
109 1/2+Y,+X,1/2+Z
110 1/2+Z,+Y,1/2+X
111 1/2+X,+Z,1/2+Y
112 1/2+Y,+X,1/2-Z
113 1/2+Z,+Y,1/2-X
114 1/2+X,+Z,1/2-Y
115 1/2-Z,+Y,1/2-X
116 1/2-X,+Z,1/2-Y
117 1/2+X,-Z,1/2-Y
118 1/2+Y,-X,1/2-Z
119 1/2+Z,-Y,1/2-X
120 1/2-Y,+X,1/2-Z
121 1/2-X,-Y,1/2-Z
122 1/2-Y,-Z,1/2-X
123 1/2-Z,-X,1/2-Y
124 1/2-X,-Y,1/2+Z
125 1/2-Y,-Z,1/2+X
126 1/2-Z,-X,1/2+Y
127 1/2-Y,+Z,1/2+X
128 1/2-Z,+X,1/2+Y
129 1/2+Z,-X,1/2+Y
130 1/2+X,-Y,1/2+Z
131 1/2+Y,-Z,1/2+X
132 1/2-X,+Y,1/2+Z
133 1/2-Y,-X,1/2-Z
134 1/2-Z,-Y,1/2-X
135 1/2-X,-Z,1/2-Y
136 1/2-Y,-X,1/2+Z
137 1/2-Z,-Y,1/2+X
138 1/2-X,-Z,1/2+Y
139 1/2+Z,-Y,1/2+X
140 1/2+X,-Z,1/2+Y
141 1/2-X,+Z,1/2+Y
142 1/2-Y,+X,1/2+Z
143 1/2-Z,+Y,1/2+X
144 1/2+Y,-X,1/2+Z
145 1/2+X,1/2+Y,+Z
146 1/2+Y,1/2+Z,+X
147 1/2+Z,1/2+X,+Y
148 1/2+X,1/2+Y,-Z
149 1/2+Y,1/2+Z,-X
150 1/2+Z,1/2+X,-Y
151 1/2+Y,1/2-Z,-X
152 1/2+Z,1/2-X,-Y
153 1/2-Z,1/2+X,-Y
154 1/2-X,1/2+Y,-Z
155 1/2-Y,1/2+Z,-X
156 1/2+X,1/2-Y,-Z
157 1/2+Y,1/2+X,+Z
158 1/2+Z,1/2+Y,+X
159 1/2+X,1/2+Z,+Y
160 1/2+Y,1/2+X,-Z
161 1/2+Z,1/2+Y,-X
162 1/2+X,1/2+Z,-Y
163 1/2-Z,1/2+Y,-X
164 1/2-X,1/2+Z,-Y
165 1/2+X,1/2-Z,-Y
166 1/2+Y,1/2-X,-Z
167 1/2+Z,1/2-Y,-X
168 1/2-Y,1/2+X,-Z
169 1/2-X,1/2-Y,-Z
170 1/2-Y,1/2-Z,-X
171 1/2-Z,1/2-X,-Y
172 1/2-X,1/2-Y,+Z
173 1/2-Y,1/2-Z,+X
174 1/2-Z,1/2-X,+Y
175 1/2-Y,1/2+Z,+X
176 1/2-Z,1/2+X,+Y
177 1/2+Z,1/2-X,+Y
178 1/2+X,1/2-Y,+Z
179 1/2+Y,1/2-Z,+X
180 1/2-X,1/2+Y,+Z
181 1/2-Y,1/2-X,-Z
182 1/2-Z,1/2-Y,-X
183 1/2-X,1/2-Z,-Y
184 1/2-Y,1/2-X,+Z
185 1/2-Z,1/2-Y,+X
186 1/2-X,1/2-Z,+Y
187 1/2+Z,1/2-Y,+X
188 1/2+X,1/2-Z,+Y
189 1/2-X,1/2+Z,+Y
190 1/2-Y,1/2+X,+Z
191 1/2-Z,1/2+Y,+X
192 1/2+Y,1/2-X,+Z

loop_
_atom_site_label
_atom_site_type_symbol
_atom_site_fract_x
_atom_site_fract_y
_atom_site_fract_z
_atom_site_U_iso_or_equiv
_atom_site_adp_type
_atom_site_occupancy
_atom_site_symmetry_multiplicity
_atom_site_calc_flag
_atom_site_refinement_flags
Nd(1) Nd 0.0000 0.0000 0.0000 0.0258(7) Uani 1.00 48 d S
Co(2) Co 0.5000 0.0000 0.0000 0.0220(10) Uani 1.00 48 d S
O(1) O 0.1298(12) -0.0568(12) 0.0000 0.131(8) Uani 0.50 2 d SP
N(1) N 0.3956(8) 0.0000 0.0000 0.069(4) Uani 1.00 8 d S
C(1) C 0.1625(19) 0.0000 0.0000 0.091(8) Uani 1.00 8 d S
C(2) C 0.2505(14) 0.0000 0.0000 0.083(11) Uani 1.00 8 d S
C(3) C 0.273(2) 0.062(2) 0.0000 0.109(8) Uani 0.50 2 d SP
C(4) C 0.3527(17) 0.058(2) 0.0000 0.160(19) Uani 0.50 2 d SP

loop_
_atom_site_aniso_label
_atom_site_aniso_U_11
_atom_site_aniso_U_22
_atom_site_aniso_U_33
_atom_site_aniso_U_12
_atom_site_aniso_U_13
_atom_site_aniso_U_23
Nd(1) 0.0258(7) 0.0258(7) 0.0258(7) 0.0000 0.0000 0.0000
Co(2) 0.0220(10) 0.0220(10) 0.0220(10) 0.0000 0.0000 0.0000
O(1) 0.091(14) 0.079(11) 0.22(2) -0.025(11) 0.0000 0.0000
N(1) 0.024(6) 0.092(7) 0.092(7) 0.0000 0.0000 0.0000
C(1) 0.073(16) 0.101(12) 0.101(12) 0.0000 0.0000 0.0000
C(2) 0.10(3) 0.072(15) 0.072(15) 0.0000 0.0000 0.0000
C(3) 0.097(17) 0.09(2) 0.14(2) 0.01(2) 0.0000 0.0000
C(4) 0.097(18) 0.28(4) 0.105(17) 0.16(2) 0.0000 0.0000

loop_
_atom_type_symbol
_atom_type_description
_atom_type_scat_dispersion_real
_atom_type_scat_dispersion_imag
_atom_type_scat_source
C C 0.003 0.002
;
International Tables for Crystallography
(1992, Vol. C, Tables 4.2.6.8 and 6.1.1.4)
;
H H 0.000 0.000
;
International Tables for Crystallography
(1992, Vol. C, Table 6.1.1.4)
;
Co Co 0.349 0.972
;
International Tables for Crystallography
(1992, Vol. C, Tables 4.2.6.8 and 6.1.1.4)
;
N N 0.006 0.003
;
International Tables for Crystallography
(1992, Vol. C, Tables 4.2.6.8 and 6.1.1.4)
;
Nd Nd -0.194 3.018
;
International Tables for Crystallography
(1992, Vol. C, Tables 4.2.6.8 and 6.1.1.4)
;
O O 0.011 0.006
;
International Tables for Crystallography
(1992, Vol. C, Tables 4.2.6.8 and 6.1.1.4)
;

loop_
_geom_angle_atom_site_label_1
_geom_angle_atom_site_label_2
_geom_angle_atom_site_label_3
_geom_angle
_geom_angle_publ_flag
_geom_angle_site_symmetry_1
_geom_angle_site_symmetry_3
O(1) Nd(1) O(1) 111.5(4) yes . 2_555
O(1) Nd(1) O(1) 111.5(6) yes . 3_555
O(1) Nd(1) O(1) 111.5(4) yes . 5_555
O(1) Nd(1) O(1) 111.5(6) yes . 6_555
O(1) Nd(1) O(1) 68.5(6) yes . 8_555
O(1) Nd(1) O(1) 132.7(6) yes . 10_555
O(1) Nd(1) O(1) 68.5(4) yes . 11_555
O(1) Nd(1) O(1) 47.3(6) yes . 12_555
O(1) Nd(1) O(1) 137.3(6) yes . 13_555
O(1) Nd(1) O(1) 80.8(5) yes . 14_555
O(1) Nd(1) O(1) 32.9(5) yes . 15_555
O(1) Nd(1) O(1) 80.8(5) yes . 17_555
O(1) Nd(1) O(1) 32.9(5) yes . 18_555
O(1) Nd(1) O(1) 147.1(5) yes . 20_555
O(1) Nd(1) O(1) 90.0(6) yes . 22_555
O(1) Nd(1) O(1) 99.2(5) yes . 23_555
O(1) Nd(1) O(1) 90.0(6) yes . 24_555
O(1) Nd(1) O(1) 0(359) yes . 25_555
O(1) Nd(1) O(1) 68.5(4) yes . 29_555
O(1) Nd(1) O(1) 68.5(6) yes . 30_555
O(1) Nd(1) O(1) 42.7(6) yes . 37_555
O(1) Nd(1) O(1) 99.2(5) yes . 41_555
O(1) Nd(1) O(1) 147.1(5) yes . 42_555
O(1) Nd(1) O(1) 111.5(5) yes 2_555 3_555
O(1) Nd(1) O(1) 132.7(6) yes 2_555 5_555
O(1) Nd(1) O(1) 68.5(5) yes 2_555 6_555
O(1) Nd(1) O(1) 68.5(5) yes 2_555 8_555
O(1) Nd(1) O(1) 68.5(4) yes 2_555 10_555
O(1) Nd(1) O(1) 0(359) yes 2_555 11_555
O(1) Nd(1) O(1) 111.5(4) yes 2_555 12_555
O(1) Nd(1) O(1) 80.8(5) yes 2_555 13_555
O(1) Nd(1) O(1) 32.9(6) yes 2_555 14_555
O(1) Nd(1) O(1) 137.3(4) yes 2_555 15_555
O(1) Nd(1) O(1) 147.1(6) yes 2_555 17_555
O(1) Nd(1) O(1) 90.0(4) yes 2_555 18_555
O(1) Nd(1) O(1) 42.7(4) yes 2_555 20_555
O(1) Nd(1) O(1) 80.8(5) yes 2_555 22_555
O(1) Nd(1) O(1) 147.1(6) yes 2_555 23_555
O(1) Nd(1) O(1) 99.2(5) yes 2_555 24_555
O(1) Nd(1) O(1) 68.5(4) yes 2_555 25_555
O(1) Nd(1) O(1) 47.3(6) yes 2_555 29_555
O(1) Nd(1) O(1) 111.5(5) yes 2_555 30_555
O(1) Nd(1) O(1) 99.2(5) yes 2_555 37_555
O(1) Nd(1) O(1) 32.9(6) yes 2_555 41_555
O(1) Nd(1) O(1) 90.0(4) yes 2_555 42_555
O(1) Nd(1) O(1) 68.5(5) yes 3_555 5_555
O(1) Nd(1) O(1) 47.3(2) yes 3_555 6_555
O(1) Nd(1) O(1) 0(359) yes 3_555 8_555
O(1) Nd(1) O(1) 111.5(6) yes 3_555 10_555
O(1) Nd(1) O(1) 68.5(5) yes 3_555 11_555
O(1) Nd(1) O(1) 68.5(6) yes 3_555 12_555
O(1) Nd(1) O(1) 32.9(5) yes 3_555 13_555
O(1) Nd(1) O(1) 137.3(4) yes 3_555 14_555
O(1) Nd(1) O(1) 80.8(6) yes 3_555 15_555
O(1) Nd(1) O(1) 90.0(4) yes 3_555 17_555
O(1) Nd(1) O(1) 99.2(6) yes 3_555 18_555
O(1) Nd(1) O(1) 99.2(6) yes 3_555 20_555
O(1) Nd(1) O(1) 147.1(5) yes 3_555 22_555
O(1) Nd(1) O(1) 42.7(4) yes 3_555 23_555
O(1) Nd(1) O(1) 32.9(5) yes 3_555 24_555
O(1) Nd(1) O(1) 68.5(6) yes 3_555 25_555
O(1) Nd(1) O(1) 111.5(5) yes 3_555 29_555
O(1) Nd(1) O(1) 132.7(2) yes 3_555 30_555
O(1) Nd(1) O(1) 147.1(5) yes 3_555 37_555
O(1) Nd(1) O(1) 90.0(4) yes 3_555 41_555
O(1) Nd(1) O(1) 80.8(6) yes 3_555 42_555
O(1) Nd(1) O(1) 111.5(5) yes 5_555 6_555
O(1) Nd(1) O(1) 111.5(5) yes 5_555 8_555
O(1) Nd(1) O(1) 68.5(4) yes 5_555 10_555
O(1) Nd(1) O(1) 47.3(6) yes 5_555 11_555
O(1) Nd(1) O(1) 111.5(4) yes 5_555 12_555
O(1) Nd(1) O(1) 80.8(5) yes 5_555 13_555
O(1) Nd(1) O(1) 147.1(6) yes 5_555 14_555
O(1) Nd(1) O(1) 90.0(4) yes 5_555 15_555
O(1) Nd(1) O(1) 32.9(6) yes 5_555 17_555
O(1) Nd(1) O(1) 137.3(4) yes 5_555 18_555
O(1) Nd(1) O(1) 90.0(4) yes 5_555 20_555
O(1) Nd(1) O(1) 80.8(5) yes 5_555 22_555
O(1) Nd(1) O(1) 32.9(6) yes 5_555 23_555
O(1) Nd(1) O(1) 99.2(5) yes 5_555 24_555
O(1) Nd(1) O(1) 68.5(4) yes 5_555 25_555
O(1) Nd(1) O(1) 180.0(9) yes 5_555 29_555
O(1) Nd(1) O(1) 68.5(5) yes 5_555 30_555
O(1) Nd(1) O(1) 99.2(5) yes 5_555 37_555
O(1) Nd(1) O(1) 147.1(6) yes 5_555 41_555
O(1) Nd(1) O(1) 42.7(4) yes 5_555 42_555
O(1) Nd(1) O(1) 132.7(2) yes 6_555 8_555
O(1) Nd(1) O(1) 111.5(6) yes 6_555 10_555
O(1) Nd(1) O(1) 111.5(5) yes 6_555 11_555
O(1) Nd(1) O(1) 68.5(6) yes 6_555 12_555
O(1) Nd(1) O(1) 32.9(5) yes 6_555 13_555
O(1) Nd(1) O(1) 90.0(4) yes 6_555 14_555
O(1) Nd(1) O(1) 99.2(6) yes 6_555 15_555
O(1) Nd(1) O(1) 137.3(4) yes 6_555 17_555
O(1) Nd(1) O(1) 80.8(6) yes 6_555 18_555
O(1) Nd(1) O(1) 80.8(6) yes 6_555 20_555
O(1) Nd(1) O(1) 147.1(5) yes 6_555 22_555
O(1) Nd(1) O(1) 90.0(4) yes 6_555 23_555
O(1) Nd(1) O(1) 32.9(5) yes 6_555 24_555
O(1) Nd(1) O(1) 68.5(6) yes 6_555 25_555
O(1) Nd(1) O(1) 68.5(5) yes 6_555 29_555
O(1) Nd(1) O(1) 180.0(7) yes 6_555 30_555
O(1) Nd(1) O(1) 147.1(5) yes 6_555 37_555
O(1) Nd(1) O(1) 42.7(4) yes 6_555 41_555
O(1) Nd(1) O(1) 99.2(6) yes 6_555 42_555
O(1) Nd(1) O(1) 68.5(6) yes 8_555 10_555
O(1) Nd(1) O(1) 111.5(5) yes 8_555 11_555
O(1) Nd(1) O(1) 111.5(6) yes 8_555 12_555
O(1) Nd(1) O(1) 147.1(5) yes 8_555 13_555
O(1) Nd(1) O(1) 42.7(4) yes 8_555 14_555
O(1) Nd(1) O(1) 99.2(6) yes 8_555 15_555
O(1) Nd(1) O(1) 90.0(4) yes 8_555 17_555
O(1) Nd(1) O(1) 80.8(6) yes 8_555 18_555
O(1) Nd(1) O(1) 80.8(6) yes 8_555 20_555
O(1) Nd(1) O(1) 32.9(5) yes 8_555 22_555
O(1) Nd(1) O(1) 137.3(4) yes 8_555 23_555
O(1) Nd(1) O(1) 147.1(5) yes 8_555 24_555
O(1) Nd(1) O(1) 111.5(6) yes 8_555 25_555
O(1) Nd(1) O(1) 68.5(5) yes 8_555 29_555
O(1) Nd(1) O(1) 47.3(2) yes 8_555 30_555
O(1) Nd(1) O(1) 32.9(5) yes 8_555 37_555
O(1) Nd(1) O(1) 90.0(4) yes 8_555 41_555
O(1) Nd(1) O(1) 99.2(6) yes 8_555 42_555
O(1) Nd(1) O(1) 111.5(4) yes 10_555 11_555
O(1) Nd(1) O(1) 0(359) yes 10_555 12_555
O(1) Nd(1) O(1) 90.0(6) yes 10_555 13_555
O(1) Nd(1) O(1) 80.8(5) yes 10_555 14_555
O(1) Nd(1) O(1) 147.1(5) yes 10_555 15_555
O(1) Nd(1) O(1) 80.8(5) yes 10_555 17_555
O(1) Nd(1) O(1) 147.1(5) yes 10_555 18_555
O(1) Nd(1) O(1) 32.9(5) yes 10_555 20_555
O(1) Nd(1) O(1) 42.7(6) yes 10_555 22_555
O(1) Nd(1) O(1) 99.2(5) yes 10_555 23_555
O(1) Nd(1) O(1) 137.3(6) yes 10_555 24_555
O(1) Nd(1) O(1) 47.3(6) yes 10_555 25_555
O(1) Nd(1) O(1) 111.5(4) yes 10_555 29_555
O(1) Nd(1) O(1) 68.5(6) yes 10_555 30_555
O(1) Nd(1) O(1) 90.0(6) yes 10_555 37_555
O(1) Nd(1) O(1) 99.2(5) yes 10_555 41_555
O(1) Nd(1) O(1) 32.9(5) yes 10_555 42_555
O(1) Nd(1) O(1) 68.5(4) yes 11_555 12_555
O(1) Nd(1) O(1) 99.2(5) yes 11_555 13_555
O(1) Nd(1) O(1) 147.1(6) yes 11_555 14_555
O(1) Nd(1) O(1) 42.7(4) yes 11_555 15_555
O(1) Nd(1) O(1) 32.9(6) yes 11_555 17_555
O(1) Nd(1) O(1) 90.0(4) yes 11_555 18_555
O(1) Nd(1) O(1) 137.3(4) yes 11_555 20_555
O(1) Nd(1) O(1) 99.2(5) yes 11_555 22_555
O(1) Nd(1) O(1) 32.9(6) yes 11_555 23_555
O(1) Nd(1) O(1) 80.8(5) yes 11_555 24_555
O(1) Nd(1) O(1) 111.5(4) yes 11_555 25_555
O(1) Nd(1) O(1) 132.7(6) yes 11_555 29_555
O(1) Nd(1) O(1) 68.5(5) yes 11_555 30_555
O(1) Nd(1) O(1) 80.8(5) yes 11_555 37_555
O(1) Nd(1) O(1) 147.1(6) yes 11_555 41_555
O(1) Nd(1) O(1) 90.0(4) yes 11_555 42_555
O(1) Nd(1) O(1) 90.0(6) yes 12_555 13_555
O(1) Nd(1) O(1) 99.2(5) yes 12_555 14_555
O(1) Nd(1) O(1) 32.9(5) yes 12_555 15_555
O(1) Nd(1) O(1) 99.2(5) yes 12_555 17_555
O(1) Nd(1) O(1) 32.9(5) yes 12_555 18_555
O(1) Nd(1) O(1) 147.1(5) yes 12_555 20_555
O(1) Nd(1) O(1) 137.3(6) yes 12_555 22_555
O(1) Nd(1) O(1) 80.8(5) yes 12_555 23_555
O(1) Nd(1) O(1) 42.7(6) yes 12_555 24_555
O(1) Nd(1) O(1) 132.7(6) yes 12_555 25_555
O(1) Nd(1) O(1) 68.5(4) yes 12_555 29_555
O(1) Nd(1) O(1) 111.5(6) yes 12_555 30_555
O(1) Nd(1) O(1) 90.0(6) yes 12_555 37_555
O(1) Nd(1) O(1) 80.8(5) yes 12_555 41_555
O(1) Nd(1) O(1) 147.1(5) yes 12_555 42_555
O(1) Nd(1) O(1) 111.5(4) yes 13_555 14_555
O(1) Nd(1) O(1) 111.5(6) yes 13_555 15_555
O(1) Nd(1) O(1) 111.5(4) yes 13_555 17_555
O(1) Nd(1) O(1) 111.5(6) yes 13_555 18_555
O(1) Nd(1) O(1) 68.5(6) yes 13_555 20_555
O(1) Nd(1) O(1) 132.7(6) yes 13_555 22_555
O(1) Nd(1) O(1) 68.5(4) yes 13_555 23_555
O(1) Nd(1) O(1) 47.3(6) yes 13_555 24_555
O(1) Nd(1) O(1) 42.7(6) yes 13_555 25_555
O(1) Nd(1) O(1) 99.2(5) yes 13_555 29_555
O(1) Nd(1) O(1) 147.1(5) yes 13_555 30_555
O(1) Nd(1) O(1) 0(359) yes 13_555 37_555
O(1) Nd(1) O(1) 68.5(4) yes 13_555 41_555
O(1) Nd(1) O(1) 68.5(6) yes 13_555 42_555
O(1) Nd(1) O(1) 111.5(5) yes 14_555 15_555
O(1) Nd(1) O(1) 132.7(6) yes 14_555 17_555
O(1) Nd(1) O(1) 68.5(5) yes 14_555 18_555
O(1) Nd(1) O(1) 68.5(5) yes 14_555 20_555
O(1) Nd(1) O(1) 68.5(4) yes 14_555 22_555
O(1) Nd(1) O(1) 0(359) yes 14_555 23_555
O(1) Nd(1) O(1) 111.5(4) yes 14_555 24_555
O(1) Nd(1) O(1) 99.2(5) yes 14_555 25_555
O(1) Nd(1) O(1) 32.9(6) yes 14_555 29_555
O(1) Nd(1) O(1) 90.0(4) yes 14_555 30_555
O(1) Nd(1) O(1) 68.5(4) yes 14_555 37_555
O(1) Nd(1) O(1) 47.3(6) yes 14_555 41_555
O(1) Nd(1) O(1) 111.5(5) yes 14_555 42_555
O(1) Nd(1) O(1) 68.5(5) yes 15_555 17_555
O(1) Nd(1) O(1) 47.3(2) yes 15_555 18_555
O(1) Nd(1) O(1) 0(359) yes 15_555 20_555
O(1) Nd(1) O(1) 111.5(6) yes 15_555 22_555
O(1) Nd(1) O(1) 68.5(5) yes 15_555 23_555
O(1) Nd(1) O(1) 68.5(6) yes 15_555 24_555
O(1) Nd(1) O(1) 147.1(5) yes 15_555 25_555
O(1) Nd(1) O(1) 90.0(4) yes 15_555 29_555
O(1) Nd(1) O(1) 80.8(6) yes 15_555 30_555
O(1) Nd(1) O(1) 68.5(6) yes 15_555 37_555
O(1) Nd(1) O(1) 111.5(5) yes 15_555 41_555
O(1) Nd(1) O(1) 132.7(2) yes 15_555 42_555
O(1) Nd(1) O(1) 111.5(5) yes 17_555 18_555
O(1) Nd(1) O(1) 111.5(5) yes 17_555 20_555
O(1) Nd(1) O(1) 68.5(4) yes 17_555 22_555
O(1) Nd(1) O(1) 47.3(6) yes 17_555 23_555
O(1) Nd(1) O(1) 111.5(4) yes 17_555 24_555
O(1) Nd(1) O(1) 99.2(5) yes 17_555 25_555
O(1) Nd(1) O(1) 147.1(6) yes 17_555 29_555
O(1) Nd(1) O(1) 42.7(4) yes 17_555 30_555
O(1) Nd(1) O(1) 68.5(4) yes 17_555 37_555
O(1) Nd(1) O(1) 180.0(9) yes 17_555 41_555
O(1) Nd(1) O(1) 68.5(5) yes 17_555 42_555
O(1) Nd(1) O(1) 132.7(2) yes 18_555 20_555
O(1) Nd(1) O(1) 111.5(6) yes 18_555 22_555
O(1) Nd(1) O(1) 111.5(5) yes 18_555 23_555
O(1) Nd(1) O(1) 68.5(6) yes 18_555 24_555
O(1) Nd(1) O(1) 147.1(5) yes 18_555 25_555
O(1) Nd(1) O(1) 42.7(4) yes 18_555 29_555
O(1) Nd(1) O(1) 99.2(6) yes 18_555 30_555
O(1) Nd(1) O(1) 68.5(6) yes 18_555 37_555
O(1) Nd(1) O(1) 68.5(5) yes 18_555 41_555
O(1) Nd(1) O(1) 180.0(7) yes 18_555 42_555
O(1) Nd(1) O(1) 68.5(6) yes 20_555 22_555
O(1) Nd(1) O(1) 111.5(5) yes 20_555 23_555
O(1) Nd(1) O(1) 111.5(6) yes 20_555 24_555
O(1) Nd(1) O(1) 32.9(5) yes 20_555 25_555
O(1) Nd(1) O(1) 90.0(4) yes 20_555 29_555
O(1) Nd(1) O(1) 99.2(6) yes 20_555 30_555
O(1) Nd(1) O(1) 111.5(6) yes 20_555 37_555
O(1) Nd(1) O(1) 68.5(5) yes 20_555 41_555
O(1) Nd(1) O(1) 47.3(2) yes 20_555 42_555
O(1) Nd(1) O(1) 111.5(4) yes 22_555 23_555
O(1) Nd(1) O(1) 180.0(6) yes 22_555 24_555
O(1) Nd(1) O(1) 90.0(6) yes 22_555 25_555
O(1) Nd(1) O(1) 99.2(5) yes 22_555 29_555
O(1) Nd(1) O(1) 32.9(5) yes 22_555 30_555
O(1) Nd(1) O(1) 47.3(6) yes 22_555 37_555
O(1) Nd(1) O(1) 111.5(4) yes 22_555 41_555
O(1) Nd(1) O(1) 68.5(6) yes 22_555 42_555
O(1) Nd(1) O(1) 68.5(4) yes 23_555 24_555
O(1) Nd(1) O(1) 80.8(5) yes 23_555 25_555
O(1) Nd(1) O(1) 147.1(6) yes 23_555 29_555
O(1) Nd(1) O(1) 90.0(4) yes 23_555 30_555
O(1) Nd(1) O(1) 111.5(4) yes 23_555 37_555
O(1) Nd(1) O(1) 132.7(6) yes 23_555 41_555
O(1) Nd(1) O(1) 68.5(5) yes 23_555 42_555
O(1) Nd(1) O(1) 90.0(6) yes 24_555 25_555
O(1) Nd(1) O(1) 80.8(5) yes 24_555 29_555
O(1) Nd(1) O(1) 147.1(5) yes 24_555 30_555
O(1) Nd(1) O(1) 132.7(6) yes 24_555 37_555
O(1) Nd(1) O(1) 68.5(4) yes 24_555 41_555
O(1) Nd(1) O(1) 111.5(6) yes 24_555 42_555
O(1) Nd(1) O(1) 111.5(4) yes 25_555 29_555
O(1) Nd(1) O(1) 111.5(6) yes 25_555 30_555
O(1) Nd(1) O(1) 137.3(6) yes 25_555 37_555
O(1) Nd(1) O(1) 80.8(5) yes 25_555 41_555
O(1) Nd(1) O(1) 32.9(5) yes 25_555 42_555
O(1) Nd(1) O(1) 111.5(5) yes 29_555 30_555
O(1) Nd(1) O(1) 80.8(5) yes 29_555 37_555
O(1) Nd(1) O(1) 32.9(6) yes 29_555 41_555
O(1) Nd(1) O(1) 137.3(4) yes 29_555 42_555
O(1) Nd(1) O(1) 32.9(5) yes 30_555 37_555
O(1) Nd(1) O(1) 137.3(4) yes 30_555 41_555
O(1) Nd(1) O(1) 80.8(6) yes 30_555 42_555
O(1) Nd(1) O(1) 111.5(4) yes 37_555 41_555
O(1) Nd(1) O(1) 111.5(6) yes 37_555 42_555
O(1) Nd(1) O(1) 111.5(5) yes 41_555 42_555
N(1) Co(2) N(1) 180.0000 yes . 10_655
N(1) Co(2) N(1) 90.0(4) yes . 98_554
N(1) Co(2) N(1) 90.0(4) yes . 101_555
N(1) Co(2) N(1) 90.0(4) yes . 147_545
N(1) Co(2) N(1) 90.0(4) yes . 152_555
N(1) Co(2) N(1) 90.0(4) yes 10_655 98_554
N(1) Co(2) N(1) 90.0(4) yes 10_655 101_555
N(1) Co(2) N(1) 90.0(4) yes 10_655 147_545
N(1) Co(2) N(1) 90.0(4) yes 10_655 152_555
N(1) Co(2) N(1) 180.0(6) yes 98_554 101_555
N(1) Co(2) N(1) 90.0000 yes 98_554 147_545
N(1) Co(2) N(1) 90.0000 yes 98_554 152_555
N(1) Co(2) N(1) 90.0000 yes 101_555 147_545
N(1) Co(2) N(1) 90.0000 yes 101_555 152_555
N(1) Co(2) N(1) 180.0(6) yes 147_545 152_555
Nd(1) O(1) O(1) 73.5(11) yes . 15_555
Nd(1) O(1) O(1) 73.5(11) yes . 18_555
Nd(1) O(1) C(1) 96.3(18) yes . .
O(1) O(1) O(1) 90.0(14) yes 15_555 18_555
O(1) O(1) C(1) 52.2(11) yes 15_555 .
O(1) O(1) C(1) 52.2(11) yes 18_555 .
Co(2) N(1) C(4) 126.5(15) yes . .
Co(2) N(1) C(4) 126.5(15) yes . 12_555
Co(2) N(1) C(4) 126.5(12) yes . 15_555
Co(2) N(1) C(4) 126.5(12) yes . 18_555
C(4) N(1) C(4) 107(2) yes . 12_555
C(4) N(1) C(4) 69.3(17) yes . 15_555
C(4) N(1) C(4) 69.3(17) yes . 18_555
C(4) N(1) C(4) 69.3(17) yes 12_555 15_555
C(4) N(1) C(4) 69.3(17) yes 12_555 18_555
C(4) N(1) C(4) 107.0(18) yes 15_555 18_555
O(1) C(1) O(1) 120(3) yes . 12_555
O(1) C(1) O(1) 75.6(17) yes . 15_555
O(1) C(1) O(1) 75.6(17) yes . 18_555
O(1) C(1) C(2) 119.9(17) yes . .
O(1) C(1) O(1) 75.6(17) yes 12_555 15_555
O(1) C(1) O(1) 75.6(17) yes 12_555 18_555
O(1) C(1) C(2) 119.9(17) yes 12_555 .
O(1) C(1) O(1) 120(3) yes 15_555 18_555
O(1) C(1) C(2) 119.9(16) yes 15_555 .
O(1) C(1) C(2) 119.9(16) yes 18_555 .
C(1) C(2) C(3) 110(2) yes . .
C(1) C(2) C(3) 110(2) yes . 12_555
C(1) C(2) C(3) 109.9(19) yes . 15_555
C(1) C(2) C(3) 109.9(19) yes . 18_555
C(3) C(2) C(3) 140(3) yes . 12_555
C(3) C(2) C(3) 83.3(19) yes . 15_555
C(3) C(2) C(3) 83.3(19) yes . 18_555
C(3) C(2) C(3) 83.3(19) yes 12_555 15_555
C(3) C(2) C(3) 83.3(19) yes 12_555 18_555
C(3) C(2) C(3) 140(3) yes 15_555 18_555
C(2) C(3) C(3) 48.3(14) yes . 15_555
C(2) C(3) C(3) 48.3(14) yes . 18_555
C(2) C(3) C(4) 107(3) yes . .
C(3) C(3) C(3) 90(2) yes 15_555 18_555
C(3) C(3) C(4) 88(2) yes 15_555 .
C(3) C(3) C(4) 88(2) yes 18_555 .
N(1) C(4) C(3) 129(3) yes . .
N(1) C(4) C(4) 55.4(16) yes . 15_555
N(1) C(4) C(4) 55.4(16) yes . 18_555
C(3) C(4) C(4) 92(2) yes . 15_555
C(3) C(4) C(4) 92(2) yes . 18_555
C(4) C(4) C(4) 90(2) yes 15_555 18_555

loop_
_geom_bond_atom_site_label_1
_geom_bond_atom_site_label_2
_geom_bond_distance
_geom_bond_publ_flag
_geom_bond_site_symmetry_2
Nd(1) O(1) 2.57(2) yes .
Nd(1) O(1) 2.571(8) yes 2_555
Nd(1) O(1) 2.571(19) yes 3_555
Nd(1) O(1) 2.571(8) yes 5_555
Nd(1) O(1) 2.571(19) yes 6_555
Nd(1) O(1) 2.571(19) yes 8_555
Nd(1) O(1) 2.57(2) yes 10_555
Nd(1) O(1) 2.571(8) yes 11_555
Nd(1) O(1) 2.57(2) yes 12_555
Nd(1) O(1) 2.57(2) yes 13_555
Nd(1) O(1) 2.571(8) yes 14_555
Nd(1) O(1) 2.571(19) yes 15_555
Nd(1) O(1) 2.571(8) yes 17_555
Nd(1) O(1) 2.571(19) yes 18_555
Nd(1) O(1) 2.571(19) yes 20_555
Nd(1) O(1) 2.57(2) yes 22_555
Nd(1) O(1) 2.571(8) yes 23_555
Nd(1) O(1) 2.57(2) yes 24_555
Nd(1) O(1) 2.57(2) yes 25_555
Nd(1) O(1) 2.571(8) yes 29_555
Nd(1) O(1) 2.571(19) yes 30_555
Nd(1) O(1) 2.57(2) yes 37_555
Nd(1) O(1) 2.571(8) yes 41_555
Nd(1) O(1) 2.571(19) yes 42_555
Co(2) N(1) 1.895(14) yes .
Co(2) N(1) 1.895(14) yes 10_655
Co(2) N(1) 1.89466(5) yes 98_554
Co(2) N(1) 1.89466(5) yes 101_555
Co(2) N(1) 1.89466(5) yes 147_545
Co(2) N(1) 1.89466(5) yes 152_555
O(1) O(1) 1.46(2) yes 15_555
O(1) O(1) 1.46(2) yes 18_555
O(1) C(1) 1.19(2) yes .
N(1) C(4) 1.31(3) yes .
N(1) C(4) 1.31(3) yes 12_555
N(1) C(4) 1.31(2) yes 15_555
N(1) C(4) 1.31(2) yes 18_555
C(1) C(2) 1.60(4) yes .
C(2) C(3) 1.20(3) yes .
C(2) C(3) 1.20(3) yes 12_555
C(2) C(3) 1.197(15) yes 15_555
C(2) C(3) 1.197(15) yes 18_555
C(3) C(3) 1.59(3) yes 15_555
C(3) C(3) 1.59(3) yes 18_555
C(3) C(4) 1.45(4) yes .
C(4) C(4) 1.49(3) yes 15_555
C(4) C(4) 1.49(3) yes 18_555

loop_
_geom_contact_atom_site_label_1
_geom_contact_atom_site_label_2
_geom_contact_distance
_geom_contact_site_symmetry_2
Co(2) C(4) 2.87(2) 20_655
Co(2) C(4) 2.87(3) 25_655
Co(2) C(4) 2.87(2) 42_655
Co(2) C(4) 2.873(11) 107_555
Co(2) C(4) 2.873(13) 110_554
Co(2) C(4) 2.873(13) 113_555
Co(2) C(4) 2.873(13) 119_555
Co(2) C(4) 2.873(11) 125_554
Co(2) C(4) 2.873(13) 137_554
Co(2) C(4) 2.87(3) 150_545
Co(2) C(4) 2.87(3) 157_545
Co(2) C(4) 2.87(3) 166_555
Co(2) C(4) 2.87(3) 168_545
Co(2) C(4) 2.87(3) 174_555
Co(2) C(4) 2.87(3) 181_555
N(1) C(4) 2.803(10) 107_555
N(1) C(4) 3.44(2) 110_554
N(1) C(4) 3.44(2) 113_555
N(1) C(4) 3.44(2) 119_555
N(1) C(4) 2.803(10) 125_554
N(1) C(4) 3.44(2) 137_554
N(1) C(4) 3.44(3) 150_545
N(1) C(4) 2.80(3) 168_545
N(1) C(4) 3.44(3) 174_555
N(1) C(4) 2.80(3) 181_555
C(3) C(4) 3.44(4) 181_555
C(4) C(3) 3.44(5) 181_555
C(4) C(4) 3.30(2) 107_555
C(4) C(4) 3.30(2) 125_554
C(4) C(4) 3.30(4) 174_555
C(4) C(4) 2.29(4) 181_555

loop_
_geom_torsion_atom_site_label_1
_geom_torsion_atom_site_label_2
_geom_torsion_atom_site_label_3
_geom_torsion_atom_site_label_4
_geom_torsion
_geom_torsion_site_symmetry_1
_geom_torsion_site_symmetry_3
_geom_torsion_site_symmetry_4
O(1) Nd(1) O(1) C(1) -25.5(13) . 5_555 5_555
O(1) Nd(1) O(1) C(1) 100.0(5) 5_555 . .
O(1) Nd(1) O(1) O(1) 52.4(11) 5_555 . 15_555
O(1) Nd(1) O(1) O(1) 147.5(9) 5_555 . 18_555
O(1) Nd(1) O(1) C(1) -25.5(2) 6_555 . .
O(1) Nd(1) O(1) O(1) -73.0(8) 6_555 . 15_555
O(1) Nd(1) O(1) O(1) 22.0(9) 6_555 . 18_555
O(1) Nd(1) O(1) O(1) 132.5(8) 10_555 . 15_555
O(1) Nd(1) O(1) O(1) -132.5(8) 10_555 . 18_555
O(1) Nd(1) O(1) O(1) 47.5(8) . 12_555 15_555
O(1) Nd(1) O(1) O(1) -47.5(8) . 12_555 18_555
O(1) Nd(1) O(1) O(1) -47.5(8) 12_555 . 15_555
O(1) Nd(1) O(1) O(1) 47.5(8) 12_555 . 18_555
O(1) Nd(1) O(1) C(1) 111.8(4) 17_555 . .
O(1) Nd(1) O(1) O(1) 64.3(9) 17_555 . 15_555
O(1) Nd(1) O(1) O(1) 159.4(10) 17_555 . 18_555
O(1) Nd(1) O(1) C(1) 47.5(9) . 18_555 .
O(1) Nd(1) O(1) C(1) -47.5(8) 18_555 . .
O(1) Nd(1) O(1) O(1) -95.0(14) 18_555 . 15_555
O(1) Nd(1) O(1) O(1) 132.5(8) 22_555 . 15_555
O(1) Nd(1) O(1) O(1) -132.5(8) 22_555 . 18_555
O(1) Nd(1) O(1) O(1) -47.5(8) 24_555 . 15_555
O(1) Nd(1) O(1) O(1) 47.5(8) 24_555 . 18_555
O(1) Nd(1) O(1) C(1) -80.0(5) 29_555 . .
O(1) Nd(1) O(1) O(1) -127.6(11) 29_555 . 15_555
O(1) Nd(1) O(1) O(1) -32.5(9) 29_555 . 18_555
O(1) Nd(1) O(1) C(1) 154.5(2) 30_555 . .
O(1) Nd(1) O(1) O(1) 107.0(8) 30_555 . 15_555
O(1) Nd(1) O(1) O(1) -158.0(9) 30_555 . 18_555
O(1) Nd(1) O(1) C(1) -68.2(4) 41_555 . .
O(1) Nd(1) O(1) O(1) -115.7(9) 41_555 . 15_555
O(1) Nd(1) O(1) O(1) -20.6(10) 41_555 . 18_555
O(1) Nd(1) O(1) C(1) 132.5(8) 42_555 . .
O(1) Nd(1) O(1) O(1) 85.0(14) 42_555 . 15_555
O(1) Nd(1) O(1) C(1) -80.0(11) 6_555 2_555 2_555
O(1) Nd(1) O(1) C(1) 80.0(5) 2_555 10_555 10_555
O(1) Nd(1) O(1) C(1) 154.5(13) 10_555 2_555 2_555
O(1) Nd(1) O(1) O(1) 147.5(9) 2_555 12_555 15_555
O(1) Nd(1) O(1) O(1) 52.4(11) 2_555 12_555 18_555
O(1) Nd(1) O(1) C(1) 100.0(5) 2_555 12_555 .
O(1) Nd(1) O(1) C(1) -25.5(13) 12_555 2_555 2_555
O(1) Nd(1) O(1) C(1) 132.5(11) 17_555 2_555 2_555
O(1) Nd(1) O(1) O(1) 132.5(9) 2_555 18_555 .
O(1) Nd(1) O(1) C(1) 111.8(12) 22_555 2_555 2_555
O(1) Nd(1) O(1) C(1) -68.2(12) 24_555 2_555 2_555
O(1) Nd(1) O(1) C(1) 100.0(11) 30_555 2_555 2_555
O(1) Nd(1) O(1) C(1) -47.5(11) 41_555 2_555 2_555
O(1) Nd(1) O(1) C(1) 80.0(11) 3_555 5_555 5_555
O(1) Nd(1) O(1) C(1) 154(2) 5_555 3_555 3_555
O(1) Nd(1) O(1) C(1) -25.5(2) 3_555 10_555 10_555
O(1) Nd(1) O(1) C(1) 100(2) 10_555 3_555 3_555
O(1) Nd(1) O(1) O(1) -107.0(8) 3_555 12_555 15_555
O(1) Nd(1) O(1) O(1) 158.0(9) 3_555 12_555 18_555
O(1) Nd(1) O(1) C(1) -154.5(2) 3_555 12_555 .
O(1) Nd(1) O(1) C(1) -80(2) 12_555 3_555 3_555
O(1) Nd(1) O(1) O(1) -115.7(9) 3_555 18_555 .
O(1) Nd(1) O(1) C(1) -68.2(11) 3_555 18_555 .
O(1) Nd(1) O(1) C(1) -68(2) 18_555 3_555 3_555
O(1) Nd(1) O(1) C(1) 132.5(19) 22_555 3_555 3_555
O(1) Nd(1) O(1) C(1) -47.5(19) 24_555 3_555 3_555
O(1) Nd(1) O(1) C(1) -26(2) 29_555 3_555 3_555
O(1) Nd(1) O(1) C(1) 112(2) 42_555 3_555 3_555
O(1) Nd(1) O(1) C(1) 26(2) 5_555 8_555 8_555
O(1) Nd(1) O(1) C(1) -100.0(11) 8_555 5_555 5_555
O(1) Nd(1) O(1) C(1) -80.0(5) 5_555 10_555 10_555
O(1) Nd(1) O(1) C(1) -154.5(13) 10_555 5_555 5_555
O(1) Nd(1) O(1) O(1) -52.4(11) 5_555 12_555 15_555
O(1) Nd(1) O(1) O(1) -147.5(9) 5_555 12_555 18_555
O(1) Nd(1) O(1) C(1) -100.0(5) 5_555 12_555 .
O(1) Nd(1) O(1) C(1) 25.5(13) 12_555 5_555 5_555
O(1) Nd(1) O(1) C(1) 111.8(12) 13_555 5_555 5_555
O(1) Nd(1) O(1) C(1) -132.5(11) 14_555 5_555 5_555
O(1) Nd(1) O(1) O(1) -132.5(9) 5_555 15_555 .
O(1) Nd(1) O(1) C(1) 47.5(11) 23_555 5_555 5_555
O(1) Nd(1) O(1) C(1) 154.5(13) 25_555 5_555 5_555
O(1) Nd(1) O(1) C(1) -68.2(12) 37_555 5_555 5_555
O(1) Nd(1) O(1) C(1) 25.5(2) 6_555 10_555 10_555
O(1) Nd(1) O(1) O(1) -158.0(9) 6_555 12_555 15_555
O(1) Nd(1) O(1) O(1) 107.0(8) 6_555 12_555 18_555
O(1) Nd(1) O(1) C(1) 154.5(2) 6_555 12_555 .
O(1) Nd(1) O(1) O(1) 115.7(9) 6_555 15_555 .
O(1) Nd(1) O(1) C(1) 68.2(11) 6_555 15_555 .
O(1) Nd(1) O(1) C(1) 154.5(2) 8_555 10_555 10_555
O(1) Nd(1) O(1) C(1) 80(2) 10_555 8_555 8_555
O(1) Nd(1) O(1) O(1) 73.0(8) 8_555 12_555 15_555
O(1) Nd(1) O(1) O(1) -22.0(9) 8_555 12_555 18_555
O(1) Nd(1) O(1) C(1) 25.5(2) 8_555 12_555 .
O(1) Nd(1) O(1) C(1) -100(2) 12_555 8_555 8_555
O(1) Nd(1) O(1) O(1) 64.3(9) 8_555 18_555 .
O(1) Nd(1) O(1) C(1) 111.8(11) 8_555 18_555 .
O(1) Nd(1) O(1) C(1) -112(2) 18_555 8_555 8_555
O(1) Nd(1) O(1) C(1) 47.5(19) 22_555 8_555 8_555
O(1) Nd(1) O(1) C(1) -132.5(19) 24_555 8_555 8_555
O(1) Nd(1) O(1) C(1) -154(2) 29_555 8_555 8_555
O(1) Nd(1) O(1) C(1) 68(2) 42_555 8_555 8_555
O(1) Nd(1) O(1) C(1) -100.0(5) 11_555 10_555 10_555
O(1) Nd(1) O(1) C(1) 111.8(4) 14_555 10_555 10_555
O(1) Nd(1) O(1) O(1) -85.0(10) 10_555 15_555 .
O(1) Nd(1) O(1) C(1) -132.5(9) 10_555 15_555 .
O(1) Nd(1) O(1) C(1) -132.5(8) 15_555 10_555 10_555
O(1) Nd(1) O(1) C(1) -111.8(4) 17_555 10_555 10_555
O(1) Nd(1) O(1) O(1) 85.0(10) 10_555 18_555 .
O(1) Nd(1) O(1) C(1) 132.5(9) 10_555 18_555 .
O(1) Nd(1) O(1) C(1) 132.5(8) 18_555 10_555 10_555
O(1) Nd(1) O(1) C(1) 47.5(8) 20_555 10_555 10_555
O(1) Nd(1) O(1) C(1) -68.2(4) 23_555 10_555 10_555
O(1) Nd(1) O(1) C(1) 100.0(5) 29_555 10_555 10_555
O(1) Nd(1) O(1) C(1) -154.5(2) 30_555 10_555 10_555
O(1) Nd(1) O(1) C(1) 68.2(4) 41_555 10_555 10_555
O(1) Nd(1) O(1) C(1) -47.5(8) 42_555 10_555 10_555
O(1) Nd(1) O(1) O(1) -32.5(9) 11_555 12_555 15_555
O(1) Nd(1) O(1) O(1) -127.6(11) 11_555 12_555 18_555
O(1) Nd(1) O(1) C(1) -80.0(5) 11_555 12_555 .
O(1) Nd(1) O(1) O(1) -47.5(9) 11_555 18_555 .
O(1) Nd(1) O(1) O(1) -132.5(8) 13_555 12_555 15_555
O(1) Nd(1) O(1) O(1) 132.5(8) 13_555 12_555 18_555
O(1) Nd(1) O(1) O(1) 115.7(9) 14_555 12_555 15_555
O(1) Nd(1) O(1) O(1) 20.6(10) 14_555 12_555 18_555
O(1) Nd(1) O(1) C(1) 68.2(4) 14_555 12_555 .
O(1) Nd(1) O(1) O(1) 95.0(10) 12_555 15_555 .
O(1) Nd(1) O(1) C(1) 47.5(9) 12_555 15_555 .
O(1) Nd(1) O(1) O(1) -95.0(14) 15_555 12_555 18_555
O(1) Nd(1) O(1) C(1) -47.5(8) 15_555 12_555 .
O(1) Nd(1) O(1) O(1) -20.6(10) 17_555 12_555 15_555
O(1) Nd(1) O(1) O(1) -115.7(9) 17_555 12_555 18_555
O(1) Nd(1) O(1) C(1) -68.2(4) 17_555 12_555 .
O(1) Nd(1) O(1) O(1) -95.0(10) 12_555 18_555 .
O(1) Nd(1) O(1) C(1) -47.5(9) 12_555 18_555 .
O(1) Nd(1) O(1) O(1) 95.0(14) 18_555 12_555 15_555
O(1) Nd(1) O(1) C(1) 47.5(8) 18_555 12_555 .
O(1) Nd(1) O(1) O(1) 85.0(14) 20_555 12_555 18_555
O(1) Nd(1) O(1) C(1) 132.5(8) 20_555 12_555 .
O(1) Nd(1) O(1) O(1) 47.5(8) 22_555 12_555 15_555
O(1) Nd(1) O(1) O(1) -47.5(8) 22_555 12_555 18_555
O(1) Nd(1) O(1) O(1) -64.3(9) 23_555 12_555 15_555
O(1) Nd(1) O(1) O(1) -159.4(10) 23_555 12_555 18_555
O(1) Nd(1) O(1) C(1) -111.8(4) 23_555 12_555 .
O(1) Nd(1) O(1) O(1) -132.5(8) 24_555 12_555 15_555
O(1) Nd(1) O(1) O(1) 132.5(8) 24_555 12_555 18_555
O(1) Nd(1) O(1) O(1) -132.5(8) 25_555 12_555 15_555
O(1) Nd(1) O(1) O(1) 132.5(8) 25_555 12_555 18_555
O(1) Nd(1) O(1) O(1) 127.6(11) 29_555 12_555 15_555
O(1) Nd(1) O(1) O(1) 32.5(9) 29_555 12_555 18_555
O(1) Nd(1) O(1) C(1) 80.0(5) 29_555 12_555 .
O(1) Nd(1) O(1) O(1) 22.0(9) 30_555 12_555 15_555
O(1) Nd(1) O(1) O(1) -73.0(8) 30_555 12_555 18_555
O(1) Nd(1) O(1) C(1) -25.5(2) 30_555 12_555 .
O(1) Nd(1) O(1) O(1) 47.5(8) 37_555 12_555 15_555
O(1) Nd(1) O(1) O(1) -47.5(8) 37_555 12_555 18_555
O(1) Nd(1) O(1) O(1) 159.4(10) 41_555 12_555 15_555
O(1) Nd(1) O(1) O(1) 64.3(9) 41_555 12_555 18_555
O(1) Nd(1) O(1) C(1) 111.8(4) 41_555 12_555 .
O(1) Nd(1) O(1) O(1) -85.0(14) 42_555 12_555 15_555
O(1) Nd(1) O(1) C(1) -132.5(8) 42_555 12_555 .
O(1) Nd(1) O(1) O(1) -147.5(8) 13_555 18_555 .
O(1) Nd(1) O(1) C(1) -100.0(11) 13_555 18_555 .
O(1) Nd(1) O(1) O(1) 107.0(10) 14_555 18_555 .
O(1) Nd(1) O(1) C(1) 154.5(13) 14_555 18_555 .
O(1) Nd(1) O(1) O(1) -107.0(10) 17_555 15_555 .
O(1) Nd(1) O(1) C(1) -154.5(13) 17_555 15_555 .
O(1) Nd(1) O(1) O(1) -47.5(9) 15_555 18_555 .
O(1) Nd(1) O(1) O(1) 47.5(9) 18_555 15_555 .
O(1) Nd(1) O(1) O(1) -52.4(8) 22_555 15_555 .
O(1) Nd(1) O(1) C(1) -100.0(11) 22_555 15_555 .
O(1) Nd(1) O(1) O(1) 127.6(8) 24_555 15_555 .
O(1) Nd(1) O(1) C(1) 80.0(11) 24_555 15_555 .
O(1) Nd(1) O(1) O(1) 47.5(9) 29_555 15_555 .
O(1) Nd(1) O(1) O(1) -64.3(9) 30_555 15_555 .
O(1) Nd(1) O(1) C(1) -111.8(11) 30_555 15_555 .
O(1) Nd(1) O(1) O(1) 73.0(10) 41_555 15_555 .
O(1) Nd(1) O(1) C(1) 25.5(13) 41_555 15_555 .
O(1) Nd(1) O(1) O(1) -132.5(9) 42_555 15_555 .
O(1) Nd(1) O(1) O(1) 132.5(9) 20_555 18_555 .
O(1) Nd(1) O(1) O(1) -73.0(10) 23_555 18_555 .
O(1) Nd(1) O(1) C(1) -25.5(13) 23_555 18_555 .
O(1) Nd(1) O(1) C(1) -132.5(9) 25_555 18_555 .
O(1) Nd(1) O(1) O(1) 32.5(8) 37_555 18_555 .
O(1) Nd(1) O(1) C(1) 80.0(11) 37_555 18_555 .
N(1) Co(2) N(1) C(4) -90.0 98_554 . .
N(1) Co(2) N(1) C(4) 90.0 98_554 . 12_555
N(1) Co(2) N(1) C(4) -90(2) . 147_545 147_545
N(1) Co(2) N(1) C(4) 90.0(19) 147_545 . 15_555
N(1) Co(2) N(1) C(4) -90.0(19) 147_545 . 18_555
N(1) Co(2) N(1) C(4) 90.0 98_554 10_655 10_655
N(1) Co(2) N(1) C(4) -90.0 101_555 10_655 10_655
N(1) Co(2) N(1) C(4) 90(2) 10_655 152_555 152_555
N(1) Co(2) N(1) C(4) -90(2) 147_545 98_554 98_554
N(1) Co(2) N(1) C(4) 90(2) 152_555 98_554 98_554
N(1) Co(2) N(1) C(4) 90(2) 147_545 101_555 101_555
Nd(1) O(1) O(1) C(1) 112.0(18) . 15_555 .
Nd(1) O(1) O(1) C(1) -112.0(18) . 18_555 .
Nd(1) O(1) C(1) O(1) -63.5(13) . . 15_555
Nd(1) O(1) C(1) O(1) 63.5(13) . . 18_555
O(1) O(1) O(1) Nd(1) 72.8(11) 15_555 18_555 .
O(1) O(1) O(1) C(1) -39.2(19) 15_555 18_555 .
O(1) O(1) O(1) C(1) 39.2(19) 18_555 15_555 .
O(1) O(1) C(1) O(1) 63.5(13) 15_555 . 12_555
O(1) O(1) C(1) O(1) 127(2) 15_555 . 18_555
O(1) O(1) C(1) C(2) -116.5(13) 15_555 . .
O(1) O(1) C(1) O(1) -63.5(13) 18_555 . 12_555
O(1) O(1) C(1) O(1) -127(2) 18_555 . 15_555
O(1) O(1) C(1) C(2) 116.5(13) 18_555 . .
C(1) O(1) O(1) Nd(1) 112.0(18) . 18_555 .
Co(2) N(1) C(4) C(4) -120.7(14) . . 15_555
Co(2) N(1) C(4) C(4) 120.7(14) . . 18_555
Co(2) N(1) C(4) C(4) 120.7(14) . 12_555 15_555
Co(2) N(1) C(4) C(4) -120.7(14) . 12_555 18_555
Co(2) N(1) C(4) C(4) 120.7(16) . 15_555 .
Co(2) N(1) C(4) C(4) -120.7(16) . 18_555 .
C(4) N(1) C(4) C(4) -59.3(14) . 12_555 15_555
C(4) N(1) C(4) C(4) 59.3(14) . 12_555 18_555
C(4) N(1) C(4) C(4) 59.3(14) 12_555 . 15_555
C(4) N(1) C(4) C(4) -59.3(14) 12_555 . 18_555
C(4) N(1) C(4) C(3) 59(3) . 15_555 15_555
C(4) N(1) C(4) C(3) -59.3(14) 15_555 . .
C(4) N(1) C(4) C(4) -119(2) 15_555 . 18_555
C(4) N(1) C(4) C(3) -59(3) . 18_555 18_555
C(4) N(1) C(4) C(3) 59.3(14) 18_555 . .
C(4) N(1) C(4) C(4) 119(2) 18_555 . 15_555
C(4) N(1) C(4) C(3) -59(3) 12_555 15_555 15_555
C(4) N(1) C(4) C(4) -119(2) 12_555 15_555 .
C(4) N(1) C(4) C(3) 59.3(14) 15_555 12_555 12_555
C(4) N(1) C(4) C(4) 119(2) 15_555 12_555 18_555
C(4) N(1) C(4) C(4) 59(2) 15_555 18_555 .
C(4) N(1) C(4) C(4) -59(2) 18_555 15_555 .
O(1) C(1) C(2) C(3) -90.0(18) . . 15_555
O(1) C(1) C(2) C(3) 90.0(18) . . 18_555
O(1) C(1) C(2) C(3) 90.0(18) 12_555 . 15_555
O(1) C(1) C(2) C(3) -90.0(18) 12_555 . 18_555
O(1) C(1) C(2) C(3) 90.0(12) 15_555 . .
O(1) C(1) C(2) C(3) -90.0(12) 15_555 . 12_555
O(1) C(1) C(2) C(3) -90.0(12) 18_555 . .
O(1) C(1) C(2) C(3) 90.0(12) 18_555 . 12_555
C(1) C(2) C(3) C(3) 108.8(19) . . 15_555
C(1) C(2) C(3) C(3) -108.8(19) . . 18_555
C(1) C(2) C(3) C(3) -108.8(19) . 12_555 15_555
C(1) C(2) C(3) C(3) 108.8(19) . 12_555 18_555
C(1) C(2) C(3) C(3) -108.8(19) . 15_555 .
C(1) C(2) C(3) C(3) 108.8(19) . 18_555 .
C(3) C(2) C(3) C(3) 71.2(19) . 12_555 15_555
C(3) C(2) C(3) C(3) -71.2(19) . 12_555 18_555
C(3) C(2) C(3) C(3) -71.2(19) 12_555 . 15_555
C(3) C(2) C(3) C(3) 71.2(19) 12_555 . 18_555
C(3) C(2) C(3) C(4) 71(3) . 18_555 18_555
C(3) C(2) C(3) C(4) -71.2(19) 18_555 . .
C(3) C(2) C(3) C(3) -142(3) 18_555 . 15_555
C(3) C(2) C(3) C(4) 71(3) 12_555 15_555 15_555
C(3) C(2) C(3) C(3) 142(3) 12_555 15_555 .
C(3) C(2) C(3) C(4) -71.2(19) 15_555 12_555 12_555
C(3) C(2) C(3) C(3) -142(3) 15_555 12_555 18_555
C(3) C(2) C(3) C(3) -71(3) 15_555 18_555 .
C(3) C(2) C(3) C(3) 71(3) 18_555 15_555 .
C(2) C(3) C(3) C(4) 115(2) . 15_555 15_555
C(2) C(3) C(3) C(4) -115(2) . 18_555 18_555
C(2) C(3) C(4) C(4) -45.0(14) . . 15_555
C(2) C(3) C(4) C(4) 45.0(14) . . 18_555
C(3) C(3) C(3) C(2) 27(2) 15_555 18_555 .
C(3) C(3) C(3) C(4) -88(2) 15_555 18_555 18_555
C(3) C(3) C(3) C(4) 88(2) 18_555 15_555 15_555
C(3) C(3) C(4) N(1) 45.0(12) 15_555 . .
C(3) C(3) C(4) C(4) 90.1(19) 15_555 . 18_555
C(3) C(3) C(4) N(1) -45.0(12) 18_555 . .
C(3) C(3) C(4) C(4) -90.1(19) 18_555 . 15_555
C(4) C(3) C(3) C(2) 115(2) . 18_555 .
N(1) C(4) C(4) C(3) -138(2) . 15_555 15_555
N(1) C(4) C(4) C(3) 138(2) . 18_555 18_555
C(3) C(4) C(4) N(1) 138(2) . 15_555 .
C(3) C(4) C(4) N(1) -138(2) . 18_555 .
C(4) C(4) C(4) N(1) -46.3(16) 15_555 18_555 .
C(4) C(4) C(4) C(3) 92(2) 15_555 18_555 18_555
C(4) C(4) C(4) N(1) 46.3(16) 18_555 15_555 .
C(4) C(4) C(4) C(3) -92(2) 18_555 15_555 15_555
